data_4517874
loop_
_publ_author_name
'Duraisamy, Ramesh'
'Liebing, Phil'
'Harmgarth, Nicole'
'Lorenz, Volker'
'Hilfert, Liane'
'Feneberg, Martin'
'Goldhahn, R\"udiger'
'Engelhardt, Felix'
'Edelmann, Frank T.'

_publ_section_title
;
 Rubidium and Cesium Enediamide Complexes Derived from Bulky
 1,4-Diazadienes
;
_journal_name_full 'ACS Omega'
_journal_paper_doi 10.1021/acsomega.0c02414
_journal_year 2020
_chemical_formula_moiety 'C44 H72 Cs2 N2 O4, C4 H8 O'
_chemical_formula_sum 'C48 H80 Cs2 N2 O5'
_chemical_formula_weight 1030.96
_space_group_crystal_system monoclinic
_space_group_IT_number 15
_space_group_name_Hall '-C 2yc'
_space_group_name_H-M_alt 'C 1 2/c 1'
_atom_sites_solution_hydrogens geom
_audit_creation_method SHELXL-2018/3
_cell_angle_alpha 90
_cell_angle_beta 104.40(4)
_cell_angle_gamma 90
_cell_formula_units_Z 8
_cell_length_a 39.16(2)
_cell_length_b 12.227(4)
_cell_length_c 21.282(7)
_cell_measurement_reflns_used 26718
_cell_measurement_temperature 100(2)
_cell_measurement_theta_max 25.199
_cell_measurement_theta_min 1.943
_cell_volume 9870(7)
_computing_cell_refinement 'STOE X-AREA'
_computing_data_collection 'STOE X-AREA'
_computing_data_reduction 'STOE X-RED'
_computing_structure_refinement 'SHELXL-2018/3 (Sheldrick, 2018)'
_computing_structure_solution 'SHELXT-2018/3 (Sheldrick, 2018)'
_diffrn_ambient_temperature 100(2)
_diffrn_detector 'image plate (34 cm diameter)'
_diffrn_detector_area_resol_mean 6.67
_diffrn_detector_type STOE
_diffrn_measured_fraction_theta_full 0.997
_diffrn_measured_fraction_theta_max 0.997
_diffrn_measurement_details ' 163 frames, detector distance = 100 mm'
_diffrn_measurement_device '2-circle goniometer'
_diffrn_measurement_device_type 'STOE IPDS 2T'
_diffrn_measurement_method 'rotation method'
_diffrn_radiation_collimation '0.5 mm diameter, monocapillary'
_diffrn_radiation_monochromator 'plane graphite'
_diffrn_radiation_polarisn_norm 0
_diffrn_radiation_type 'Mo K\a'
_diffrn_radiation_wavelength 0.71073
_diffrn_reflns_av_R_equivalents 0.0628
_diffrn_reflns_av_unetI/netI 0.0456
_diffrn_reflns_Laue_measured_fraction_full 0.997
_diffrn_reflns_Laue_measured_fraction_max 0.997
_diffrn_reflns_limit_h_max 46
_diffrn_reflns_limit_h_min -46
_diffrn_reflns_limit_k_max 14
_diffrn_reflns_limit_k_min -14
_diffrn_reflns_limit_l_max 24
_diffrn_reflns_limit_l_min -25
_diffrn_reflns_number 26718
_diffrn_reflns_point_group_measured_fraction_full 0.997
_diffrn_reflns_point_group_measured_fraction_max 0.997
_diffrn_reflns_theta_full 25.199
_diffrn_reflns_theta_max 25.199
_diffrn_reflns_theta_min 1.943
_diffrn_source 'sealed X-ray tube, 12 x 0.4 mm long-fine focus'
_diffrn_source_current 40
_diffrn_source_power 2.00
_diffrn_source_voltage 50
_exptl_absorpt_coefficient_mu 1.521
_exptl_absorpt_correction_T_max 0.8362
_exptl_absorpt_correction_T_min 0.7333
_exptl_absorpt_correction_type numerical
_exptl_absorpt_process_details 'STOE X-RED'
_exptl_crystal_colour orange
_exptl_crystal_density_diffrn 1.388
_exptl_crystal_description plate
_exptl_crystal_F_000 4256
_exptl_crystal_size_max 0.1740
_exptl_crystal_size_mid 0.1150
_exptl_crystal_size_min 0.0660
_refine_diff_density_max 0.695
_refine_diff_density_min -1.240
_refine_diff_density_rms 0.095
_refine_ls_extinction_coef 0.00059(4)
_refine_ls_extinction_expression Fc^*^=kFc[1+0.001xFc^2^\l^3^/sin(2\q)]^-1/4^
_refine_ls_extinction_method 'SHELXL-2018/3 (Sheldrick 2018)'
_refine_ls_goodness_of_fit_ref 1.211
_refine_ls_hydrogen_treatment constr
_refine_ls_matrix_type full
_refine_ls_number_parameters 756
_refine_ls_number_reflns 8878
_refine_ls_number_restraints 2939
_refine_ls_restrained_S_all 1.089
_refine_ls_R_factor_all 0.0760
_refine_ls_R_factor_gt 0.0624
_refine_ls_shift/su_max 0.011
_refine_ls_shift/su_mean 0.000
_refine_ls_structure_factor_coef Fsqd
_refine_ls_weighting_details 'w=1/[\s^2^(Fo^2^)+(0.0313P)^2^+79.0336P] where P=(Fo^2^+2Fc^2^)/3'
_refine_ls_weighting_scheme calc
_refine_ls_wR_factor_gt 0.1321
_refine_ls_wR_factor_ref 0.1378
_reflns_Friedel_coverage 0.000
_reflns_number_gt 7592
_reflns_number_total 8878
_reflns_threshold_expression 'I > 2\s(I)'
_cod_data_source_file ao0c02414_si_002.cif
_cod_data_source_block fe0235_a
_cod_original_cell_volume 9870(8)
_cod_original_sg_symbol_H-M 'C 2/c'
_cod_database_code 4517874
_shelx_shelxl_version_number 2018/3
_shelx_space_group_comment
;
The symmetry employed for this shelxl refinement is uniquely defined
by the following loop, which should always be used as a source of
symmetry information in preference to the above space-group names.
They are only intended as comments.
;

loop_
_space_group_symop_operation_xyz
'x, y, z'
'-x, y, -z+1/2'
'x+1/2, y+1/2, z'
'-x+1/2, y+1/2, -z+1/2'
'-x, -y, -z'
'x, -y, z-1/2'
'-x+1/2, -y+1/2, -z'
'x+1/2, -y+1/2, z-1/2'

loop_
_atom_site_label
_atom_site_type_symbol
_atom_site_fract_x
_atom_site_fract_y
_atom_site_fract_z
_atom_site_U_iso_or_equiv
_atom_site_adp_type
_atom_site_occupancy
_atom_site_site_symmetry_order
_atom_site_calc_flag
_atom_site_refinement_flags_posn
_atom_site_refinement_flags_adp
_atom_site_refinement_flags_occupancy
_atom_site_disorder_assembly
_atom_site_disorder_group
Cs1 Cs 0.62047(2) 0.26392(4) 0.61289(2) 0.05641(17) Uani 1 1 d . . . . .
Cs2 Cs 0.71571(2) 0.47576(4) 0.71450(2) 0.04408(14) Uani 1 1 d . . . . .
C1 C 0.66445(17) 0.3623(5) 0.7839(3) 0.0411(13) Uani 1 1 d . U . . .
C2 C 0.68593(16) 0.2796(5) 0.7794(3) 0.0382(13) Uani 1 1 d . U . . .
C3 C 0.71379(16) 0.2449(5) 0.8391(3) 0.0427(14) Uani 1 1 d . U . . .
H3A H 0.725566 0.180534 0.829409 0.064 Uiso 1 1 calc R U . . .
H3AB H 0.702827 0.229309 0.873760 0.064 Uiso 1 1 calc R U . . .
H3AC H 0.730642 0.302770 0.852032 0.064 Uiso 1 1 calc R U . . .
C4 C 0.66828(19) 0.4239(6) 0.8473(3) 0.0539(18) Uani 1 1 d . U . . .
H4A H 0.688911 0.469318 0.855103 0.081 Uiso 1 1 calc R U . . .
H4AB H 0.670491 0.372629 0.882202 0.081 Uiso 1 1 calc R U . . .
H4AC H 0.647839 0.468795 0.844563 0.081 Uiso 1 1 calc R U . . .
C5 C 0.69416(15) 0.1300(5) 0.7102(3) 0.0359(12) Uani 1 1 d . U . . .
C6 C 0.68457(15) 0.0375(5) 0.7441(3) 0.0364(12) Uani 1 1 d . U . . .
C7 C 0.69238(16) -0.0678(5) 0.7285(3) 0.0397(13) Uani 1 1 d . U . . .
H7 H 0.686413 -0.125297 0.752326 0.048 Uiso 1 1 calc R U . . .
C8 C 0.70849(16) -0.0923(6) 0.6796(3) 0.0449(14) Uani 1 1 d . U . . .
H8 H 0.713783 -0.163907 0.670739 0.054 Uiso 1 1 calc R U . . .
C9 C 0.71643(16) -0.0048(5) 0.6442(3) 0.0407(13) Uani 1 1 d . U . . .
H9 H 0.726805 -0.019196 0.610185 0.049 Uiso 1 1 calc R U . . .
C10 C 0.70961(16) 0.1031(5) 0.6570(3) 0.0388(13) Uani 1 1 d . U . . .
C11 C 0.71937(17) 0.1940(6) 0.6171(3) 0.0421(14) Uani 1 1 d . U . . .
H11 H 0.705706 0.258508 0.623335 0.051 Uiso 1 1 calc R U . . .
C12 C 0.7105(2) 0.1706(7) 0.5451(3) 0.063(2) Uani 1 1 d . U . . .
H12A H 0.685946 0.153000 0.530228 0.094 Uiso 1 1 calc R U . . .
H12B H 0.724388 0.109919 0.536869 0.094 Uiso 1 1 calc R U . . .
H12C H 0.715663 0.233896 0.522356 0.094 Uiso 1 1 calc R U . . .
C13 C 0.7581(2) 0.2232(7) 0.6423(4) 0.065(2) Uani 1 1 d . U . . .
H13A H 0.772359 0.164308 0.633207 0.098 Uiso 1 1 calc R U . . .
H13B H 0.763240 0.235061 0.688275 0.098 Uiso 1 1 calc R U . . .
H13C H 0.763108 0.288544 0.621268 0.098 Uiso 1 1 calc R U . . .
C14 C 0.66092(16) 0.0448(5) 0.7921(3) 0.0427(14) Uani 1 1 d . U . . .
H14 H 0.658346 0.122601 0.801077 0.051 Uiso 1 1 calc R U . . .
C15 C 0.6769(2) -0.0102(6) 0.8568(3) 0.0567(18) Uani 1 1 d . U . . .
H15A H 0.677186 -0.087950 0.850742 0.085 Uiso 1 1 calc R U . . .
H15B H 0.663006 0.006960 0.886842 0.085 Uiso 1 1 calc R U . . .
H15C H 0.700543 0.015687 0.873596 0.085 Uiso 1 1 calc R U . . .
C16 C 0.62493(17) 0.0022(6) 0.7615(4) 0.0530(17) Uani 1 1 d . U . . .
H16A H 0.615333 0.040801 0.721748 0.079 Uiso 1 1 calc R U . . .
H16B H 0.609970 0.012671 0.790523 0.079 Uiso 1 1 calc R U . . .
H16C H 0.626339 -0.074399 0.752488 0.079 Uiso 1 1 calc R U . . .
C17 C 0.60974(18) 0.4505(6) 0.7279(3) 0.0460(14) Uani 1 1 d . U . . .
C18 C 0.59673(17) 0.5368(6) 0.6819(3) 0.0466(14) Uani 1 1 d . U . . .
C19 C 0.5642(2) 0.5827(7) 0.6775(4) 0.066(2) Uani 1 1 d . U . . .
H19 H 0.556605 0.639008 0.647999 0.079 Uiso 1 1 calc R U . . .
C20 C 0.5422(2) 0.5479(7) 0.7156(5) 0.084(3) Uani 1 1 d . U . . .
H20 H 0.520448 0.580711 0.712314 0.101 Uiso 1 1 calc R U . . .
C21 C 0.5536(2) 0.4634(7) 0.7583(5) 0.077(3) Uani 1 1 d . U . . .
H21 H 0.539169 0.440168 0.784342 0.093 Uiso 1 1 calc R U . . .
C22 C 0.5857(2) 0.4114(6) 0.7643(4) 0.062(2) Uani 1 1 d . U . . .
C23 C 0.5910(2) 0.3076(7) 0.8056(5) 0.076(2) Uani 1 1 d . U . . .
H23 H 0.614434 0.279618 0.805302 0.092 Uiso 1 1 calc R U . . .
C24 C 0.5659(2) 0.2214(8) 0.7774(6) 0.093(3) Uani 1 1 d . U . . .
H24A H 0.567174 0.207441 0.733633 0.140 Uiso 1 1 calc R U . . .
H24B H 0.542452 0.244395 0.777400 0.140 Uiso 1 1 calc R U . . .
H24C H 0.571566 0.155767 0.802601 0.140 Uiso 1 1 calc R U . . .
C25 C 0.5918(3) 0.3296(10) 0.8770(5) 0.105(3) Uani 1 1 d . U . . .
H25A H 0.568589 0.348794 0.880500 0.157 Uiso 1 1 calc R U . . .
H25B H 0.607748 0.388713 0.892972 0.157 Uiso 1 1 calc R U . . .
H25C H 0.599603 0.265043 0.902159 0.157 Uiso 1 1 calc R U . . .
C26 C 0.62087(18) 0.5837(6) 0.6440(3) 0.0477(15) Uani 1 1 d . U . . .
H26 H 0.637463 0.526157 0.639161 0.057 Uiso 1 1 calc R U . . .
C27 C 0.6418(2) 0.6756(6) 0.6818(4) 0.0567(17) Uani 1 1 d . U . . .
H27A H 0.651511 0.652469 0.725761 0.068 Uiso 1 1 calc R U . . .
H27B H 0.626723 0.737551 0.681477 0.068 Uiso 1 1 calc R U . . .
H27C H 0.660609 0.695424 0.662441 0.068 Uiso 1 1 calc R U . . .
C28 C 0.6023(2) 0.6234(7) 0.5765(4) 0.068(2) Uani 1 1 d . U . . .
H28A H 0.619556 0.644420 0.553614 0.101 Uiso 1 1 calc R U . . .
H28B H 0.587772 0.685259 0.579895 0.101 Uiso 1 1 calc R U . . .
H28C H 0.587890 0.565772 0.553244 0.101 Uiso 1 1 calc R U . . .
O1 O 0.6937(2) 0.5835(7) 0.5776(4) 0.061(2) Uani 0.710(14) 1 d D U P A 1
C29 C 0.6858(3) 0.4910(9) 0.5364(6) 0.065(3) Uani 0.710(14) 1 d D U P A 1
H29A H 0.664476 0.502275 0.502461 0.078 Uiso 0.710(14) 1 calc R U P A 1
H29B H 0.683169 0.425812 0.560766 0.078 Uiso 0.710(14) 1 calc R U P A 1
C30 C 0.7177(3) 0.4824(11) 0.5087(6) 0.061(3) Uani 0.710(14) 1 d D U P A 1
H30A H 0.735300 0.434669 0.535099 0.073 Uiso 0.710(14) 1 calc R U P A 1
H30B H 0.711043 0.453793 0.464802 0.073 Uiso 0.710(14) 1 calc R U P A 1
C31 C 0.7313(5) 0.5957(13) 0.5092(13) 0.059(3) Uani 0.710(14) 1 d D U P A 1
H31A H 0.730127 0.620958 0.465529 0.071 Uiso 0.710(14) 1 calc R U P A 1
H31B H 0.755536 0.600252 0.534742 0.071 Uiso 0.710(14) 1 calc R U P A 1
C32 C 0.7068(4) 0.6625(9) 0.5403(6) 0.058(3) Uani 0.710(14) 1 d D U P A 1
H32A H 0.719569 0.719948 0.567799 0.069 Uiso 0.710(14) 1 calc R U P A 1
H32B H 0.687722 0.694969 0.507566 0.069 Uiso 0.710(14) 1 calc R U P A 1
O1' O 0.7037(6) 0.525(2) 0.5686(11) 0.069(5) Uani 0.290(14) 1 d D U P A 2
C29' C 0.7266(8) 0.502(2) 0.5282(16) 0.066(6) Uani 0.290(14) 1 d D U P A 2
H29C H 0.714568 0.459039 0.490987 0.079 Uiso 0.290(14) 1 calc R U P A 2
H29D H 0.747110 0.461738 0.551952 0.079 Uiso 0.290(14) 1 calc R U P A 2
C30' C 0.7373(13) 0.612(3) 0.507(3) 0.053(6) Uani 0.290(14) 1 d D U P A 2
H30C H 0.761403 0.629067 0.529711 0.064 Uiso 0.290(14) 1 calc R U P A 2
H30D H 0.735544 0.612058 0.460688 0.064 Uiso 0.290(14) 1 calc R U P A 2
C31' C 0.7128(9) 0.691(2) 0.5232(16) 0.056(6) Uani 0.290(14) 1 d D U P A 2
H31C H 0.701738 0.734866 0.485591 0.068 Uiso 0.290(14) 1 calc R U P A 2
H31D H 0.724944 0.739487 0.557679 0.068 Uiso 0.290(14) 1 calc R U P A 2
C32' C 0.6856(6) 0.623(2) 0.5450(11) 0.063(6) Uani 0.290(14) 1 d D U P A 2
H32C H 0.677557 0.659932 0.578971 0.076 Uiso 0.290(14) 1 calc R U P A 2
H32D H 0.665507 0.608068 0.509014 0.076 Uiso 0.290(14) 1 calc R U P A 2
O2 O 0.6180(3) 0.3118(10) 0.4632(4) 0.076(3) Uani 0.738(14) 1 d D U P B 1
C33 C 0.5842(4) 0.3534(16) 0.4341(7) 0.106(5) Uani 0.738(14) 1 d D U P B 1
H33A H 0.584922 0.432155 0.429142 0.128 Uiso 0.738(14) 1 calc R U P B 1
H33B H 0.567699 0.335647 0.459802 0.128 Uiso 0.738(14) 1 calc R U P B 1
C34 C 0.5739(4) 0.2976(19) 0.3687(7) 0.129(6) Uani 0.738(14) 1 d D U P B 1
H34A H 0.564181 0.225556 0.372061 0.155 Uiso 0.738(14) 1 calc R U P B 1
H34B H 0.556856 0.340780 0.337698 0.155 Uiso 0.738(14) 1 calc R U P B 1
C35 C 0.6075(4) 0.2904(16) 0.3500(6) 0.094(4) Uani 0.738(14) 1 d D U P B 1
H35A H 0.610429 0.352276 0.323285 0.112 Uiso 0.738(14) 1 calc R U P B 1
H35B H 0.608745 0.223479 0.326220 0.112 Uiso 0.738(14) 1 calc R U P B 1
C36 C 0.6354(4) 0.291(2) 0.4135(6) 0.086(4) Uani 0.738(14) 1 d D U P B 1
H36A H 0.647443 0.221417 0.420580 0.104 Uiso 0.738(14) 1 calc R U P B 1
H36B H 0.652660 0.348039 0.413118 0.104 Uiso 0.738(14) 1 calc R U P B 1
O2' O 0.6039(8) 0.331(3) 0.4694(12) 0.084(6) Uani 0.262(14) 1 d D U P B 2
C33' C 0.5792(7) 0.320(4) 0.4080(17) 0.090(7) Uani 0.262(14) 1 d D U P B 2
H33C H 0.569806 0.391011 0.391717 0.108 Uiso 0.262(14) 1 calc R U P B 2
H33D H 0.559865 0.272870 0.411209 0.108 Uiso 0.262(14) 1 calc R U P B 2
C34' C 0.6002(10) 0.270(5) 0.3644(16) 0.095(8) Uani 0.262(14) 1 d D U P B 2
H34C H 0.595109 0.193018 0.358161 0.114 Uiso 0.262(14) 1 calc R U P B 2
H34D H 0.594563 0.306154 0.322317 0.114 Uiso 0.262(14) 1 calc R U P B 2
C35' C 0.6372(9) 0.288(6) 0.398(2) 0.085(7) Uani 0.262(14) 1 d D U P B 2
H35C H 0.649444 0.325817 0.369932 0.102 Uiso 0.262(14) 1 calc R U P B 2
H35D H 0.648876 0.218804 0.411009 0.102 Uiso 0.262(14) 1 calc R U P B 2
C36' C 0.6366(7) 0.357(4) 0.4563(15) 0.087(6) Uani 0.262(14) 1 d D U P B 2
H36C H 0.656060 0.337717 0.492820 0.104 Uiso 0.262(14) 1 calc R U P B 2
H36D H 0.638071 0.433963 0.446882 0.104 Uiso 0.262(14) 1 calc R U P B 2
O3 O 0.59863(14) 0.0363(5) 0.5669(3) 0.0710(15) Uani 1 1 d D U . . .
C37 C 0.5786(2) 0.0269(9) 0.5020(4) 0.082(3) Uani 1 1 d D U . . .
H37A H 0.570334 0.098106 0.484512 0.099 Uiso 1 1 calc R U . . .
H37B H 0.558404 -0.020386 0.499247 0.099 Uiso 1 1 calc R U . . .
C38 C 0.6034(3) -0.0217(11) 0.4657(4) 0.111(4) Uani 1 1 d D U . . .
H38A H 0.591016 -0.072797 0.433105 0.133 Uiso 1 1 calc R U . . .
H38B H 0.613646 0.035289 0.444475 0.133 Uiso 1 1 calc R U . . .
C39 C 0.6310(2) -0.0782(8) 0.5142(4) 0.074(2) Uani 1 1 d D U . . .
H39A H 0.654193 -0.052453 0.512791 0.088 Uiso 1 1 calc R U . . .
H39B H 0.629795 -0.156597 0.506974 0.088 Uiso 1 1 calc R U . . .
C40 C 0.6233(2) -0.0504(7) 0.5782(4) 0.069(2) Uani 1 1 d D U . . .
H40A H 0.613614 -0.113461 0.595389 0.083 Uiso 1 1 calc R U . . .
H40B H 0.644750 -0.028276 0.609309 0.083 Uiso 1 1 calc R U . . .
O4 O 0.5397(5) 0.2562(17) 0.5496(13) 0.067(4) Uani 0.345(3) 1 d D U P B 1
C41 C 0.5233(6) 0.3598(17) 0.5379(15) 0.080(5) Uani 0.345(3) 1 d D U P B 1
H41A H 0.517497 0.376857 0.492001 0.096 Uiso 0.345(3) 1 calc R U P B 1
H41B H 0.538697 0.416424 0.561249 0.096 Uiso 0.345(3) 1 calc R U P B 1
C42 C 0.4902(6) 0.3513(19) 0.5621(17) 0.083(6) Uani 0.345(3) 1 d D U P B 1
H42A H 0.493986 0.382799 0.605065 0.100 Uiso 0.345(3) 1 calc R U P B 1
H42B H 0.470848 0.389347 0.533028 0.100 Uiso 0.345(3) 1 calc R U P B 1
C43 C 0.4827(5) 0.235(2) 0.5635(17) 0.088(6) Uani 0.345(3) 1 d D U P B 1
H43A H 0.463644 0.215248 0.526709 0.106 Uiso 0.345(3) 1 calc R U P B 1
H43B H 0.475996 0.216583 0.603054 0.106 Uiso 0.345(3) 1 calc R U P B 1
C44 C 0.5159(5) 0.1769(16) 0.5606(15) 0.074(5) Uani 0.345(3) 1 d D U P B 1
H44A H 0.525669 0.139035 0.601176 0.089 Uiso 0.345(3) 1 calc R U P B 1
H44B H 0.511080 0.123614 0.525792 0.089 Uiso 0.345(3) 1 calc R U P B 1
O4' O 0.5445(10) 0.278(3) 0.559(2) 0.074(5) Uani 0.194(3) 1 d D U P B 2
C41' C 0.5322(10) 0.381(3) 0.573(3) 0.078(5) Uani 0.194(3) 1 d D U P B 2
H41C H 0.528932 0.429233 0.535463 0.094 Uiso 0.194(3) 1 calc R U P B 2
H41D H 0.548827 0.414637 0.609087 0.094 Uiso 0.194(3) 1 calc R U P B 2
C42' C 0.4975(11) 0.360(3) 0.589(3) 0.085(7) Uani 0.194(3) 1 d D U P B 2
H42C H 0.494521 0.408114 0.623556 0.102 Uiso 0.194(3) 1 calc R U P B 2
H42D H 0.477977 0.370576 0.551496 0.102 Uiso 0.194(3) 1 calc R U P B 2
C43' C 0.4992(10) 0.247(4) 0.610(3) 0.083(6) Uani 0.194(3) 1 d D U P B 2
H43C H 0.477979 0.207675 0.588298 0.100 Uiso 0.194(3) 1 calc R U P B 2
H43D H 0.501524 0.242485 0.656747 0.100 Uiso 0.194(3) 1 calc R U P B 2
C44' C 0.5309(11) 0.198(3) 0.593(3) 0.079(5) Uani 0.194(3) 1 d D U P B 2
H44C H 0.548506 0.178418 0.632376 0.095 Uiso 0.194(3) 1 calc R U P B 2
H44D H 0.524383 0.133374 0.566969 0.095 Uiso 0.194(3) 1 calc R U P B 2
O4" O 0.5382(4) 0.2612(13) 0.5837(7) 0.077(4) Uani 0.461(3) 1 d D U P B 3
C41" C 0.5227(5) 0.3341(14) 0.6197(7) 0.083(5) Uani 0.461(3) 1 d D U P B 3
H41E H 0.540635 0.373060 0.651457 0.099 Uiso 0.461(3) 1 calc R U P B 3
H41F H 0.507571 0.295296 0.641950 0.099 Uiso 0.461(3) 1 calc R U P B 3
C42" C 0.5015(6) 0.4122(16) 0.5696(9) 0.093(6) Uani 0.461(3) 1 d D U P B 3
H42E H 0.480450 0.436673 0.581826 0.111 Uiso 0.461(3) 1 calc R U P B 3
H42F H 0.515396 0.475441 0.564135 0.111 Uiso 0.461(3) 1 calc R U P B 3
C43" C 0.4923(7) 0.346(2) 0.5102(10) 0.117(7) Uani 0.461(3) 1 d D U P B 3
H43E H 0.495503 0.388905 0.473611 0.141 Uiso 0.461(3) 1 calc R U P B 3
H43F H 0.467851 0.323417 0.501310 0.141 Uiso 0.461(3) 1 calc R U P B 3
C44" C 0.5161(5) 0.2489(17) 0.5206(8) 0.084(5) Uani 0.461(3) 1 d D U P B 3
H44E H 0.502470 0.181871 0.517381 0.101 Uiso 0.461(3) 1 calc R U P B 3
H44F H 0.529882 0.246813 0.488544 0.101 Uiso 0.461(3) 1 calc R U P B 3
O5 O 0.5190(4) 0.0919(15) 0.3696(10) 0.109(6) Uani 0.576(12) 1 d D U P C 1
C45 C 0.4935(4) 0.1752(14) 0.3528(13) 0.115(6) Uani 0.576(12) 1 d D U P C 1
H45A H 0.493337 0.206293 0.310796 0.138 Uiso 0.576(12) 1 calc R U P C 1
H45B H 0.497810 0.232960 0.385024 0.138 Uiso 0.576(12) 1 calc R U P C 1
C46 C 0.4591(4) 0.1170(17) 0.3509(14) 0.119(6) Uani 0.576(12) 1 d D U P C 1
H46A H 0.452500 0.125852 0.391654 0.143 Uiso 0.576(12) 1 calc R U P C 1
H46B H 0.440227 0.145128 0.316052 0.143 Uiso 0.576(12) 1 calc R U P C 1
C47 C 0.4661(4) 0.0025(15) 0.3398(13) 0.127(7) Uani 0.576(12) 1 d D U P C 1
H47A H 0.462946 -0.012428 0.293947 0.152 Uiso 0.576(12) 1 calc R U P C 1
H47B H 0.450840 -0.045515 0.356889 0.152 Uiso 0.576(12) 1 calc R U P C 1
C48 C 0.5036(4) -0.0106(14) 0.3760(13) 0.117(6) Uani 0.576(12) 1 d D U P C 1
H48A H 0.505501 -0.027601 0.421232 0.141 Uiso 0.576(12) 1 calc R U P C 1
H48B H 0.514923 -0.068249 0.357157 0.141 Uiso 0.576(12) 1 calc R U P C 1
O5' O 0.5098(6) 0.080(2) 0.3885(10) 0.111(7) Uani 0.424(12) 1 d D U P C 2
C45' C 0.5115(7) 0.045(3) 0.3264(11) 0.114(7) Uani 0.424(12) 1 d D U P C 2
H45C H 0.514117 -0.033342 0.325154 0.137 Uiso 0.424(12) 1 calc R U P C 2
H45D H 0.531256 0.079482 0.314201 0.137 Uiso 0.424(12) 1 calc R U P C 2
C46' C 0.4775(7) 0.080(3) 0.2817(10) 0.141(8) Uani 0.424(12) 1 d D U P C 2
H46C H 0.481606 0.137844 0.253018 0.170 Uiso 0.424(12) 1 calc R U P C 2
H46D H 0.466366 0.019179 0.255483 0.170 Uiso 0.424(12) 1 calc R U P C 2
C47' C 0.4552(6) 0.120(3) 0.3214(13) 0.122(8) Uani 0.424(12) 1 d D U P C 2
H47C H 0.437420 0.066011 0.323944 0.146 Uiso 0.424(12) 1 calc R U P C 2
H47D H 0.443428 0.187053 0.303530 0.146 Uiso 0.424(12) 1 calc R U P C 2
C48' C 0.4792(7) 0.140(3) 0.3875(11) 0.109(7) Uani 0.424(12) 1 d D U P C 2
H48C H 0.484700 0.217698 0.393702 0.131 Uiso 0.424(12) 1 calc R U P C 2
H48D H 0.468366 0.115967 0.421335 0.131 Uiso 0.424(12) 1 calc R U P C 2
N1 N 0.68807(13) 0.2370(4) 0.7196(2) 0.0359(11) Uani 1 1 d . U . . .
N2 N 0.64196(14) 0.4106(4) 0.7286(2) 0.0415(12) Uani 1 1 d . U . . .

loop_
_atom_site_aniso_label
_atom_site_aniso_U_11
_atom_site_aniso_U_22
_atom_site_aniso_U_33
_atom_site_aniso_U_23
_atom_site_aniso_U_13
_atom_site_aniso_U_12
Cs1 0.0536(3) 0.0537(3) 0.0533(3) -0.0073(2) -0.00313(19) 0.0021(2)
Cs2 0.0457(2) 0.0427(2) 0.0438(2) 0.00325(18) 0.01112(16) -0.00060(18)
C1 0.051(3) 0.037(3) 0.037(3) -0.002(2) 0.014(2) 0.003(3)
C2 0.044(3) 0.033(3) 0.038(3) -0.001(2) 0.011(2) -0.001(2)
C3 0.046(3) 0.041(4) 0.040(3) 0.001(3) 0.007(3) -0.003(3)
C4 0.077(5) 0.045(4) 0.042(3) -0.004(3) 0.020(3) 0.007(4)
C5 0.034(3) 0.037(3) 0.036(3) -0.003(2) 0.007(2) -0.002(2)
C6 0.035(3) 0.034(3) 0.039(3) -0.003(2) 0.008(2) -0.001(2)
C7 0.040(3) 0.035(3) 0.043(3) 0.001(3) 0.008(2) 0.001(3)
C8 0.041(3) 0.036(3) 0.057(4) -0.002(3) 0.012(3) 0.008(3)
C9 0.042(3) 0.038(3) 0.044(3) -0.004(3) 0.014(3) 0.007(3)
C10 0.040(3) 0.038(3) 0.037(3) -0.003(2) 0.008(2) -0.002(2)
C11 0.046(3) 0.040(3) 0.042(3) -0.001(3) 0.014(3) 0.001(3)
C12 0.097(6) 0.051(5) 0.045(4) 0.000(3) 0.027(4) -0.001(4)
C13 0.056(4) 0.062(5) 0.076(5) 0.017(4) 0.012(4) -0.014(4)
C14 0.045(3) 0.037(4) 0.048(3) -0.002(3) 0.017(3) 0.000(3)
C15 0.069(5) 0.053(4) 0.052(4) 0.004(3) 0.022(3) -0.003(4)
C16 0.045(3) 0.047(4) 0.071(5) 0.000(3) 0.021(3) -0.003(3)
C17 0.049(3) 0.037(3) 0.056(4) 0.002(3) 0.021(3) 0.006(3)
C18 0.045(3) 0.039(4) 0.057(4) 0.004(3) 0.014(3) 0.004(3)
C19 0.051(4) 0.054(5) 0.095(6) 0.017(4) 0.021(4) 0.012(3)
C20 0.063(5) 0.067(6) 0.136(8) 0.026(5) 0.051(5) 0.023(4)
C21 0.069(5) 0.057(5) 0.123(7) 0.021(5) 0.056(5) 0.018(4)
C22 0.065(4) 0.044(4) 0.090(5) 0.013(4) 0.046(4) 0.013(3)
C23 0.075(5) 0.057(5) 0.115(6) 0.032(4) 0.057(5) 0.020(4)
C24 0.077(6) 0.057(5) 0.165(10) 0.024(6) 0.066(6) 0.011(4)
C25 0.117(8) 0.110(9) 0.114(6) 0.044(6) 0.076(6) 0.022(7)
C26 0.051(4) 0.044(4) 0.049(4) 0.006(3) 0.013(3) 0.000(3)
C27 0.063(4) 0.048(4) 0.064(4) -0.005(3) 0.024(3) -0.004(3)
C28 0.080(6) 0.062(5) 0.055(4) 0.009(4) 0.006(4) 0.009(4)
O1 0.078(6) 0.059(6) 0.050(5) 0.000(4) 0.025(4) -0.005(4)
C29 0.075(7) 0.062(6) 0.061(6) -0.003(5) 0.021(5) -0.010(5)
C30 0.075(7) 0.059(6) 0.047(7) 0.006(5) 0.014(6) 0.012(6)
C31 0.061(8) 0.070(7) 0.046(7) 0.009(6) 0.011(6) -0.001(6)
C32 0.068(7) 0.055(6) 0.049(7) -0.001(5) 0.012(5) -0.007(5)
O1' 0.077(11) 0.078(12) 0.058(10) 0.014(9) 0.028(8) -0.006(9)
C29' 0.069(13) 0.074(12) 0.054(14) 0.008(12) 0.016(10) 0.002(11)
C30' 0.059(13) 0.074(12) 0.029(12) 0.003(11) 0.015(10) -0.001(10)
C31' 0.065(12) 0.072(11) 0.038(13) 0.000(10) 0.023(10) -0.005(10)
C32' 0.070(12) 0.074(12) 0.054(13) 0.004(10) 0.030(10) -0.006(9)
O2 0.082(7) 0.087(7) 0.059(4) 0.002(4) 0.016(4) -0.002(5)
C33 0.100(9) 0.148(13) 0.073(9) 0.033(8) 0.023(7) 0.021(8)
C34 0.117(9) 0.174(14) 0.083(9) 0.026(9) -0.003(7) -0.019(11)
C35 0.137(10) 0.081(9) 0.059(6) 0.004(7) 0.016(6) -0.004(8)
C36 0.112(8) 0.093(9) 0.055(7) -0.003(8) 0.023(5) 0.006(7)
O2' 0.096(12) 0.107(14) 0.051(8) 0.002(9) 0.022(8) 0.002(12)
C33' 0.109(11) 0.111(16) 0.053(12) -0.016(13) 0.025(10) -0.006(13)
C34' 0.123(14) 0.111(17) 0.057(12) -0.004(13) 0.032(11) 0.011(14)
C35' 0.122(12) 0.086(16) 0.054(13) 0.007(13) 0.036(10) 0.007(13)
C36' 0.103(12) 0.103(15) 0.061(11) -0.002(11) 0.032(9) 0.001(12)
O3 0.070(3) 0.071(4) 0.062(3) -0.012(3) -0.005(3) 0.020(3)
C37 0.077(5) 0.091(7) 0.064(5) -0.012(5) -0.011(4) 0.015(5)
C38 0.116(8) 0.145(11) 0.067(5) -0.005(6) 0.014(5) 0.043(7)
C39 0.074(5) 0.072(6) 0.073(5) -0.009(4) 0.016(4) 0.003(4)
C40 0.071(5) 0.061(5) 0.070(5) 0.007(4) 0.007(4) 0.014(4)
O4 0.035(7) 0.081(9) 0.085(11) -0.022(8) 0.015(7) -0.006(6)
C41 0.061(9) 0.084(9) 0.101(12) -0.017(10) 0.031(9) -0.002(8)
C42 0.051(10) 0.100(10) 0.101(13) -0.006(12) 0.023(9) 0.006(8)
C43 0.058(9) 0.101(11) 0.114(14) -0.014(12) 0.037(10) 0.000(9)
C44 0.045(9) 0.091(10) 0.087(13) -0.003(11) 0.018(9) -0.006(8)
O4' 0.040(9) 0.091(10) 0.087(13) -0.011(9) 0.009(7) -0.001(8)
C41' 0.049(9) 0.091(9) 0.089(13) -0.010(10) 0.007(8) 0.002(8)
C42' 0.064(11) 0.100(12) 0.093(15) -0.018(13) 0.024(11) 0.003(10)
C43' 0.057(12) 0.103(13) 0.092(15) -0.010(13) 0.021(11) 0.003(10)
C44' 0.050(10) 0.095(10) 0.091(14) -0.011(10) 0.016(9) -0.003(8)
O4" 0.059(7) 0.077(8) 0.085(9) 0.004(7) 0.000(6) 0.008(6)
C41" 0.067(9) 0.086(10) 0.085(9) -0.004(8) 0.001(7) 0.010(8)
C42" 0.079(11) 0.097(12) 0.092(11) 0.003(9) 0.002(10) 0.021(9)
C43" 0.103(12) 0.123(12) 0.106(11) -0.016(10) -0.013(10) 0.046(10)
C44" 0.063(9) 0.099(10) 0.084(9) -0.007(8) 0.007(7) 0.011(8)
O5 0.071(7) 0.114(9) 0.127(13) -0.009(9) -0.002(8) 0.012(6)
C45 0.085(9) 0.100(10) 0.154(14) -0.008(10) 0.019(10) 0.015(7)
C46 0.078(9) 0.107(10) 0.160(17) -0.014(13) 0.006(12) 0.011(8)
C47 0.094(9) 0.106(10) 0.155(15) -0.022(11) -0.017(10) 0.003(8)
C48 0.096(10) 0.102(10) 0.134(15) -0.010(12) -0.008(10) 0.013(8)
O5' 0.090(11) 0.114(14) 0.108(11) -0.010(11) -0.012(9) 0.022(11)
C45' 0.101(12) 0.116(15) 0.117(12) -0.008(12) 0.012(10) 0.013(11)
C46' 0.116(13) 0.153(17) 0.132(13) -0.027(14) -0.013(10) 0.015(13)
C47' 0.090(11) 0.100(14) 0.142(15) -0.043(13) -0.033(9) 0.014(11)
C48' 0.082(12) 0.111(14) 0.116(13) -0.010(12) -0.012(10) 0.013(10)
N1 0.039(3) 0.035(3) 0.035(2) -0.001(2) 0.012(2) 0.001(2)
N2 0.045(3) 0.039(3) 0.043(3) 0.003(2) 0.015(2) 0.006(2)

loop_
_atom_type_symbol
_atom_type_description
_atom_type_scat_dispersion_real
_atom_type_scat_dispersion_imag
_atom_type_scat_source
Cs Cs -0.3680 2.1192 'International Tables Vol C Tables 4.2.6.8 and 6.1.1.4'
C C 0.0033 0.0016 'International Tables Vol C Tables 4.2.6.8 and 6.1.1.4'
H H 0.0000 0.0000 'International Tables Vol C Tables 4.2.6.8 and 6.1.1.4'
N N 0.0061 0.0033 'International Tables Vol C Tables 4.2.6.8 and 6.1.1.4'
O O 0.0106 0.0060 'International Tables Vol C Tables 4.2.6.8 and 6.1.1.4'

loop_
_geom_angle_atom_site_label_1
_geom_angle_atom_site_label_2
_geom_angle_atom_site_label_3
_geom_angle
_geom_angle_site_symmetry_1
_geom_angle_site_symmetry_3
_geom_angle_publ_flag
O4' Cs1 N2 109.9(8) . . ?
O4' Cs1 O3 75.3(8) . . ?
N2 Cs1 O3 145.33(15) . . ?
O4' Cs1 N1 155.9(8) . . ?
N2 Cs1 N1 55.75(14) . . ?
O3 Cs1 N1 105.48(13) . . ?
O4' Cs1 O2' 69.4(10) . . ?
N2 Cs1 O2' 127.2(7) . . ?
O3 Cs1 O2' 87.2(7) . . ?
N1 Cs1 O2' 134.4(6) . . ?
N2 Cs1 O4 114.9(4) . . ?
O3 Cs1 O4 69.8(4) . . ?
N1 Cs1 O4 156.8(5) . . ?
N2 Cs1 O4" 103.6(3) . . ?
O3 Cs1 O4" 74.3(3) . . ?
N1 Cs1 O4" 143.9(3) . . ?
N2 Cs1 O2 129.7(2) . . ?
O3 Cs1 O2 84.8(2) . . ?
N1 Cs1 O2 124.3(2) . . ?
O4 Cs1 O2 78.5(5) . . ?
O4' Cs1 C17 87.1(8) . . ?
N2 Cs1 C17 22.81(15) . . ?
O3 Cs1 C17 140.31(17) . . ?
N1 Cs1 C17 77.23(15) . . ?
O2' Cs1 C17 119.7(7) . . ?
O4 Cs1 C17 92.1(4) . . ?
O4" Cs1 C17 81.2(3) . . ?
O2 Cs1 C17 127.2(2) . . ?
O4' Cs1 C5 150.4(8) . . ?
N2 Cs1 C5 76.86(14) . . ?
O3 Cs1 C5 83.43(14) . . ?
N1 Cs1 C5 22.42(13) . . ?
O2' Cs1 C5 130.6(6) . . ?
O4 Cs1 C5 146.9(4) . . ?
O4" Cs1 C5 140.2(3) . . ?
O2 Cs1 C5 119.1(2) . . ?
C17 Cs1 C5 96.74(15) . . ?
O4' Cs1 C44' 22.8(6) . . ?
N2 Cs1 C44' 107.6(8) . . ?
O3 Cs1 C44' 63.6(7) . . ?
N1 Cs1 C44' 136.0(8) . . ?
O2' Cs1 C44' 89.2(10) . . ?
C17 Cs1 C44' 86.6(8) . . ?
C5 Cs1 C44' 127.8(7) . . ?
O4' Cs1 C41' 21.3(6) . . ?
N2 Cs1 C41' 90.8(8) . . ?
O3 Cs1 C41' 96.4(6) . . ?
N1 Cs1 C41' 144.6(8) . . ?
O2' Cs1 C41' 73.0(10) . . ?
C17 Cs1 C41' 68.3(8) . . ?
C5 Cs1 C41' 156.2(8) . . ?
C44' Cs1 C41' 37.1(4) . . ?
O1' Cs2 N2 103.7(4) . . ?
O1' Cs2 C1 127.8(5) . . ?
N2 Cs2 C1 26.40(15) . . ?
N2 Cs2 O1 98.76(19) . . ?
C1 Cs2 O1 125.0(2) . . ?
O1' Cs2 N1 104.4(5) . . ?
N2 Cs2 N1 54.13(13) . . ?
C1 Cs2 N1 45.12(15) . . ?
O1 Cs2 N1 114.17(17) . . ?
O1' Cs2 C2 127.8(5) . . ?
N2 Cs2 C2 45.47(15) . . ?
C1 Cs2 C2 24.69(16) . . ?
O1 Cs2 C2 133.51(19) . . ?
N1 Cs2 C2 25.79(14) . . ?
N2 Cs2 C8 124.36(15) . 4_656 ?
C1 Cs2 C8 97.96(17) . 4_656 ?
O1 Cs2 C8 136.5(2) . 4_656 ?
N1 Cs2 C8 90.06(15) . 4_656 ?
C2 Cs2 C8 83.00(16) . 4_656 ?
N2 Cs2 C9 117.68(14) . 4_656 ?
C1 Cs2 C9 93.69(16) . 4_656 ?
O1 Cs2 C9 138.66(18) . 4_656 ?
N1 Cs2 C9 103.27(14) . 4_656 ?
C2 Cs2 C9 87.67(15) . 4_656 ?
C8 Cs2 C9 23.28(16) 4_656 4_656 ?
N2 Cs2 C7 145.60(14) . 4_656 ?
C1 Cs2 C7 119.54(16) . 4_656 ?
O1 Cs2 C7 113.90(19) . 4_656 ?
N1 Cs2 C7 100.30(14) . 4_656 ?
C2 Cs2 C7 101.06(15) . 4_656 ?
C8 Cs2 C7 22.84(15) 4_656 4_656 ?
C9 Cs2 C7 39.11(15) 4_656 4_656 ?
N2 Cs2 C29 92.8(2) . . ?
C1 Cs2 C29 115.8(2) . . ?
O1 Cs2 C29 22.1(2) . . ?
N1 Cs2 C29 93.38(19) . . ?
C2 Cs2 C29 115.8(2) . . ?
C8 Cs2 C29 134.9(2) 4_656 . ?
C9 Cs2 C29 149.5(2) 4_656 . ?
C7 Cs2 C29 113.3(2) 4_656 . ?
O1' Cs2 C27 76.6(4) . . ?
N2 Cs2 C27 58.90(15) . . ?
C1 Cs2 C27 79.47(17) . . ?
O1 Cs2 C27 61.7(2) . . ?
N1 Cs2 C27 111.12(15) . . ?
C2 Cs2 C27 103.16(17) . . ?
C8 Cs2 C27 143.70(17) 4_656 . ?
C9 Cs2 C27 120.43(16) 4_656 . ?
C7 Cs2 C27 147.18(16) 4_656 . ?
C29 Cs2 C27 75.0(2) . . ?
O1' Cs2 C4 143.3(4) . . ?
N2 Cs2 C4 40.65(14) . . ?
C1 Cs2 C4 22.66(15) . . ?
O1 Cs2 C4 133.8(2) . . ?
N1 Cs2 C4 65.22(14) . . ?
C2 Cs2 C4 40.58(15) . . ?
C8 Cs2 C4 88.48(16) 4_656 . ?
C9 Cs2 C4 77.22(15) 4_656 . ?
C7 Cs2 C4 111.30(15) 4_656 . ?
C29 Cs2 C4 133.2(2) . . ?
C27 Cs2 C4 75.35(16) . . ?
C2 C1 N2 122.1(6) . . ?
C2 C1 C4 121.0(6) . . ?
N2 C1 C4 115.8(6) . . ?
C2 C1 Cs2 79.1(4) . . ?
N2 C1 Cs2 76.1(3) . . ?
C4 C1 Cs2 105.6(4) . . ?
C2 C1 Cs1 80.6(4) . . ?
N2 C1 Cs1 45.3(3) . . ?
C4 C1 Cs1 157.7(4) . . ?
Cs2 C1 Cs1 83.05(14) . . ?
C1 C2 N1 122.0(6) . . ?
C1 C2 C3 119.2(6) . . ?
N1 C2 C3 117.7(5) . . ?
C1 C2 Cs2 76.2(4) . . ?
N1 C2 Cs2 76.8(3) . . ?
C3 C2 Cs2 108.4(4) . . ?
C1 C2 Cs1 79.3(4) . . ?
N1 C2 Cs1 46.8(3) . . ?
C3 C2 Cs1 159.9(4) . . ?
Cs2 C2 Cs1 82.38(13) . . ?
C2 C3 Cs2 49.9(3) . . ?
C2 C3 H3A 109.5 . . ?
Cs2 C3 H3A 110.9 . . ?
C2 C3 H3AB 109.5 . . ?
Cs2 C3 H3AB 139.1 . . ?
H3A C3 H3AB 109.5 . . ?
C2 C3 H3AC 109.5 . . ?
Cs2 C3 H3AC 62.0 . . ?
H3A C3 H3AC 109.5 . . ?
H3AB C3 H3AC 109.5 . . ?
C1 C4 Cs2 51.8(3) . . ?
C1 C4 H4A 109.5 . . ?
Cs2 C4 H4A 59.1 . . ?
C1 C4 H4AB 109.5 . . ?
Cs2 C4 H4AB 135.9 . . ?
H4A C4 H4AB 109.5 . . ?
C1 C4 H4AC 109.5 . . ?
Cs2 C4 H4AC 114.5 . . ?
H4A C4 H4AC 109.5 . . ?
H4AB C4 H4AC 109.5 . . ?
N1 C5 C6 127.3(5) . . ?
N1 C5 C10 117.4(5) . . ?
C6 C5 C10 115.2(5) . . ?
N1 C5 Cs1 59.2(3) . . ?
C6 C5 Cs1 112.5(4) . . ?
C10 C5 Cs1 95.0(4) . . ?
C7 C6 C5 120.6(6) . . ?
C7 C6 C14 114.7(5) . . ?
C5 C6 C14 124.1(5) . . ?
C7 C6 Cs2 66.5(3) . 4_646 ?
C5 C6 Cs2 83.8(3) . 4_646 ?
C14 C6 Cs2 126.9(4) . 4_646 ?
C8 C7 C6 123.7(6) . . ?
C8 C7 Cs2 71.0(4) . 4_646 ?
C6 C7 Cs2 92.5(4) . 4_646 ?
C8 C7 H7 118.2 . . ?
C6 C7 H7 118.2 . . ?
Cs2 C7 H7 107.4 4_646 . ?
C7 C8 C9 116.7(6) . . ?
C7 C8 Cs2 86.2(4) . 4_646 ?
C9 C8 Cs2 83.9(4) . 4_646 ?
C7 C8 H8 121.6 . . ?
C9 C8 H8 121.6 . . ?
Cs2 C8 H8 99.5 4_646 . ?
C10 C9 C8 123.1(6) . . ?
C10 C9 Cs2 92.1(4) . 4_646 ?
C8 C9 Cs2 72.8(4) . 4_646 ?
C10 C9 H9 118.5 . . ?
C8 C9 H9 118.5 . . ?
Cs2 C9 H9 105.7 4_646 . ?
C9 C10 C5 120.6(6) . . ?
C9 C10 C11 120.2(6) . . ?
C5 C10 C11 119.2(6) . . ?
C9 C10 Cs2 66.5(3) . 4_646 ?
C5 C10 Cs2 85.9(3) . 4_646 ?
C11 C10 Cs2 116.8(4) . 4_646 ?
C9 C10 Cs1 129.4(4) . . ?
C5 C10 Cs1 63.4(3) . . ?
C11 C10 Cs1 80.2(4) . . ?
Cs2 C10 Cs1 149.19(18) 4_646 . ?
C10 C11 C12 113.9(6) . . ?
C10 C11 C13 110.2(5) . . ?
C12 C11 C13 111.0(6) . . ?
C10 C11 H11 107.1 . . ?
C12 C11 H11 107.1 . . ?
C13 C11 H11 107.1 . . ?
C11 C12 H12A 109.5 . . ?
C11 C12 H12B 109.5 . . ?
H12A C12 H12B 109.5 . . ?
C11 C12 H12C 109.5 . . ?
H12A C12 H12C 109.5 . . ?
H12B C12 H12C 109.5 . . ?
C11 C13 H13A 109.5 . . ?
C11 C13 H13B 109.5 . . ?
H13A C13 H13B 109.5 . . ?
C11 C13 H13C 109.5 . . ?
H13A C13 H13C 109.5 . . ?
H13B C13 H13C 109.5 . . ?
C16 C14 C15 111.8(6) . . ?
C16 C14 C6 110.4(5) . . ?
C15 C14 C6 113.2(5) . . ?
C16 C14 H14 107.0 . . ?
C15 C14 H14 107.0 . . ?
C6 C14 H14 107.0 . . ?
C14 C15 H15A 109.5 . . ?
C14 C15 H15B 109.5 . . ?
H15A C15 H15B 109.5 . . ?
C14 C15 H15C 109.5 . . ?
H15A C15 H15C 109.5 . . ?
H15B C15 H15C 109.5 . . ?
C14 C16 H16A 109.5 . . ?
C14 C16 H16B 109.5 . . ?
H16A C16 H16B 109.5 . . ?
C14 C16 H16C 109.5 . . ?
H16A C16 H16C 109.5 . . ?
H16B C16 H16C 109.5 . . ?
N2 C17 C22 127.5(6) . . ?
N2 C17 C18 116.3(6) . . ?
C22 C17 C18 116.1(6) . . ?
N2 C17 Cs1 59.3(3) . . ?
C22 C17 Cs1 111.9(5) . . ?
C18 C17 Cs1 95.0(4) . . ?
C19 C18 C17 120.6(7) . . ?
C19 C18 C26 120.4(6) . . ?
C17 C18 C26 118.7(6) . . ?
C19 C18 Cs1 129.4(5) . . ?
C17 C18 Cs1 63.1(4) . . ?
C26 C18 Cs1 83.2(4) . . ?
C18 C19 C20 122.3(8) . . ?
C18 C19 H19 118.8 . . ?
C20 C19 H19 118.8 . . ?
C21 C20 C19 118.1(8) . . ?
C21 C20 H20 121.0 . . ?
C19 C20 H20 121.0 . . ?
C20 C21 C22 122.9(8) . . ?
C20 C21 H21 118.6 . . ?
C22 C21 H21 118.6 . . ?
C21 C22 C17 119.8(7) . . ?
C21 C22 C23 115.1(7) . . ?
C17 C22 C23 124.9(6) . . ?
C24 C23 C22 112.3(8) . . ?
C24 C23 C25 112.2(8) . . ?
C22 C23 C25 113.0(8) . . ?
C24 C23 H23 106.2 . . ?
C22 C23 H23 106.2 . . ?
C25 C23 H23 106.2 . . ?
C23 C24 H24A 109.5 . . ?
C23 C24 H24B 109.5 . . ?
H24A C24 H24B 109.5 . . ?
C23 C24 H24C 109.5 . . ?
H24A C24 H24C 109.5 . . ?
H24B C24 H24C 109.5 . . ?
C23 C25 H25A 109.5 . . ?
C23 C25 H25B 109.5 . . ?
H25A C25 H25B 109.5 . . ?
C23 C25 H25C 109.5 . . ?
H25A C25 H25C 109.5 . . ?
H25B C25 H25C 109.5 . . ?
C18 C26 C27 109.3(6) . . ?
C18 C26 C28 114.4(6) . . ?
C27 C26 C28 109.7(6) . . ?
C18 C26 Cs2 109.4(4) . . ?
C27 C26 Cs2 72.8(4) . . ?
C28 C26 Cs2 131.5(5) . . ?
C18 C26 H26 107.7 . . ?
C27 C26 H26 107.7 . . ?
C28 C26 H26 107.7 . . ?
Cs2 C26 H26 36.8 . . ?
C26 C27 Cs2 84.5(4) . . ?
C26 C27 H27A 109.5 . . ?
Cs2 C27 H27A 61.6 . . ?
C26 C27 H27B 109.5 . . ?
Cs2 C27 H27B 165.7 . . ?
H27A C27 H27B 109.5 . . ?
C26 C27 H27C 109.5 . . ?
Cs2 C27 H27C 66.6 . . ?
H27A C27 H27C 109.5 . . ?
H27B C27 H27C 109.5 . . ?
C26 C28 H28A 109.5 . . ?
C26 C28 H28B 109.5 . . ?
H28A C28 H28B 109.5 . . ?
C26 C28 H28C 109.5 . . ?
H28A C28 H28C 109.5 . . ?
H28B C28 H28C 109.5 . . ?
C29 O1 C32 104.5(8) . . ?
C29 O1 Cs2 102.0(7) . . ?
C32 O1 Cs2 138.9(8) . . ?
O1 C29 C30 103.0(9) . . ?
O1 C29 Cs2 55.9(6) . . ?
C30 C29 Cs2 108.5(8) . . ?
O1 C29 H29A 111.2 . . ?
C30 C29 H29A 111.2 . . ?
Cs2 C29 H29A 140.2 . . ?
O1 C29 H29B 111.2 . . ?
C30 C29 H29B 111.2 . . ?
Cs2 C29 H29B 57.2 . . ?
H29A C29 H29B 109.1 . . ?
C31 C30 C29 105.3(8) . . ?
C31 C30 H30A 110.7 . . ?
C29 C30 H30A 110.7 . . ?
C31 C30 H30B 110.7 . . ?
C29 C30 H30B 110.7 . . ?
H30A C30 H30B 108.8 . . ?
C30 C31 C32 103.7(8) . . ?
C30 C31 H31A 111.0 . . ?
C32 C31 H31A 111.0 . . ?
C30 C31 H31B 111.0 . . ?
C32 C31 H31B 111.0 . . ?
H31A C31 H31B 109.0 . . ?
O1 C32 C31 103.3(9) . . ?
O1 C32 H32A 111.1 . . ?
C31 C32 H32A 111.1 . . ?
O1 C32 H32B 111.1 . . ?
C31 C32 H32B 111.1 . . ?
H32A C32 H32B 109.1 . . ?
C29' O1' C32' 106.6(14) . . ?
C29' O1' Cs2 127.8(18) . . ?
C32' O1' Cs2 117.3(16) . . ?
O1' C29' C30' 105.8(14) . . ?
O1' C29' H29C 110.6 . . ?
C30' C29' H29C 110.6 . . ?
O1' C29' H29D 110.6 . . ?
C30' C29' H29D 110.6 . . ?
H29C C29' H29D 108.7 . . ?
C31' C30' C29' 105.7(12) . . ?
C31' C30' H30C 110.6 . . ?
C29' C30' H30C 110.6 . . ?
C31' C30' H30D 110.6 . . ?
C29' C30' H30D 110.6 . . ?
H30C C30' H30D 108.7 . . ?
C30' C31' C32' 105.0(13) . . ?
C30' C31' H31C 110.7 . . ?
C32' C31' H31C 110.7 . . ?
C30' C31' H31D 110.7 . . ?
C32' C31' H31D 110.7 . . ?
H31C C31' H31D 108.8 . . ?
O1' C32' C31' 104.4(14) . . ?
O1' C32' H32C 110.9 . . ?
C31' C32' H32C 110.9 . . ?
O1' C32' H32D 110.9 . . ?
C31' C32' H32D 110.9 . . ?
H32C C32' H32D 108.9 . . ?
C33 O2 C36 108.0(10) . . ?
C33 O2 Cs1 107.1(8) . . ?
C36 O2 Cs1 143.7(9) . . ?
O2 C33 C34 104.3(11) . . ?
O2 C33 Cs1 52.6(7) . . ?
C34 C33 Cs1 136.5(12) . . ?
O2 C33 H33A 110.9 . . ?
C34 C33 H33A 110.9 . . ?
Cs1 C33 H33A 111.9 . . ?
O2 C33 H33B 110.9 . . ?
C34 C33 H33B 110.9 . . ?
Cs1 C33 H33B 61.0 . . ?
H33A C33 H33B 108.9 . . ?
C35 C34 C33 103.0(10) . . ?
C35 C34 H34A 111.2 . . ?
C33 C34 H34A 111.2 . . ?
C35 C34 H34B 111.2 . . ?
C33 C34 H34B 111.2 . . ?
H34A C34 H34B 109.1 . . ?
C34 C35 C36 104.7(10) . . ?
C34 C35 H35A 110.8 . . ?
C36 C35 H35A 110.8 . . ?
C34 C35 H35B 110.8 . . ?
C36 C35 H35B 110.8 . . ?
H35A C35 H35B 108.9 . . ?
O2 C36 C35 107.2(10) . . ?
O2 C36 H36A 110.3 . . ?
C35 C36 H36A 110.3 . . ?
O2 C36 H36B 110.3 . . ?
C35 C36 H36B 110.3 . . ?
H36A C36 H36B 108.5 . . ?
C36' O2' C33' 106.4(17) . . ?
C36' O2' Cs1 106(2) . . ?
C33' O2' Cs1 144(3) . . ?
O2' C33' C34' 104.6(15) . . ?
O2' C33' H33C 110.8 . . ?
C34' C33' H33C 110.8 . . ?
O2' C33' H33D 110.8 . . ?
C34' C33' H33D 110.8 . . ?
H33C C33' H33D 108.9 . . ?
C35' C34' C33' 105.3(13) . . ?
C35' C34' H34C 110.7 . . ?
C33' C34' H34C 110.7 . . ?
C35' C34' H34D 110.7 . . ?
C33' C34' H34D 110.7 . . ?
H34C C34' H34D 108.8 . . ?
C34' C35' C36' 105.6(14) . . ?
C34' C35' H35C 110.6 . . ?
C36' C35' H35C 110.6 . . ?
C34' C35' H35D 110.6 . . ?
C36' C35' H35D 110.6 . . ?
H35C C35' H35D 108.7 . . ?
O2' C36' C35' 103.8(17) . . ?
O2' C36' Cs1 52.5(17) . . ?
C35' C36' Cs1 128(3) . . ?
O2' C36' H36C 111.0 . . ?
C35' C36' H36C 111.0 . . ?
Cs1 C36' H36C 59.0 . . ?
O2' C36' H36D 111.0 . . ?
C35' C36' H36D 111.0 . . ?
Cs1 C36' H36D 121.0 . . ?
H36C C36' H36D 109.0 . . ?
C37 O3 C40 107.1(6) . . ?
C37 O3 Cs1 115.9(5) . . ?
C40 O3 Cs1 120.8(5) . . ?
O3 C37 C38 105.1(7) . . ?
O3 C37 Cs1 44.7(4) . . ?
C38 C37 Cs1 112.5(7) . . ?
O3 C37 H37A 110.7 . . ?
C38 C37 H37A 110.7 . . ?
Cs1 C37 H37A 67.0 . . ?
O3 C37 H37B 110.7 . . ?
C38 C37 H37B 110.7 . . ?
Cs1 C37 H37B 134.8 . . ?
H37A C37 H37B 108.8 . . ?
C39 C38 C37 106.3(7) . . ?
C39 C38 H38A 110.5 . . ?
C37 C38 H38A 110.5 . . ?
C39 C38 H38B 110.5 . . ?
C37 C38 H38B 110.5 . . ?
H38A C38 H38B 108.7 . . ?
C38 C39 C40 104.6(6) . . ?
C38 C39 H39A 110.8 . . ?
C40 C39 H39A 110.8 . . ?
C38 C39 H39B 110.8 . . ?
C40 C39 H39B 110.8 . . ?
H39A C39 H39B 108.9 . . ?
O3 C40 C39 107.3(6) . . ?
O3 C40 H40A 110.2 . . ?
C39 C40 H40A 110.2 . . ?
O3 C40 H40B 110.2 . . ?
C39 C40 H40B 110.2 . . ?
H40A C40 H40B 108.5 . . ?
C44 O4 C41 110.8(13) . . ?
C44 O4 Cs1 126.4(17) . . ?
C41 O4 Cs1 114.7(14) . . ?
O4 C41 C42 105.7(13) . . ?
O4 C41 H41A 110.6 . . ?
C42 C41 H41A 110.6 . . ?
O4 C41 H41B 110.6 . . ?
C42 C41 H41B 110.6 . . ?
H41A C41 H41B 108.7 . . ?
C43 C42 C41 105.6(13) . . ?
C43 C42 H42A 110.6 . . ?
C41 C42 H42A 110.6 . . ?
C43 C42 H42B 110.6 . . ?
C41 C42 H42B 110.6 . . ?
H42A C42 H42B 108.7 . . ?
C42 C43 C44 106.5(12) . . ?
C42 C43 H43A 110.4 . . ?
C44 C43 H43A 110.4 . . ?
C42 C43 H43B 110.4 . . ?
C44 C43 H43B 110.4 . . ?
H43A C43 H43B 108.6 . . ?
O4 C44 C43 107.3(12) . . ?
O4 C44 H44A 110.3 . . ?
C43 C44 H44A 110.3 . . ?
O4 C44 H44B 110.3 . . ?
C43 C44 H44B 110.3 . . ?
H44A C44 H44B 108.5 . . ?
C44' O4' C41' 108.4(18) . . ?
C44' O4' Cs1 103(3) . . ?
C41' O4' Cs1 110(3) . . ?
O4' C41' C42' 105.6(16) . . ?
O4' C41' Cs1 49(2) . . ?
C42' C41' Cs1 137(2) . . ?
O4' C41' H41C 110.6 . . ?
C42' C41' H41C 110.6 . . ?
Cs1 C41' H41C 110.8 . . ?
O4' C41' H41D 110.6 . . ?
C42' C41' H41D 110.6 . . ?
Cs1 C41' H41D 64.5 . . ?
H41C C41' H41D 108.7 . . ?
C43' C42' C41' 105.3(15) . . ?
C43' C42' H42C 110.7 . . ?
C41' C42' H42C 110.7 . . ?
C43' C42' H42D 110.7 . . ?
C41' C42' H42D 110.7 . . ?
H42C C42' H42D 108.8 . . ?
C42' C43' C44' 106.0(13) . . ?
C42' C43' H43C 110.5 . . ?
C44' C43' H43C 110.6 . . ?
C42' C43' H43D 110.5 . . ?
C44' C43' H43D 110.5 . . ?
H43C C43' H43D 108.7 . . ?
O4' C44' C43' 107.4(15) . . ?
O4' C44' Cs1 54(2) . . ?
C43' C44' Cs1 138(3) . . ?
O4' C44' H44C 110.2 . . ?
C43' C44' H44C 110.2 . . ?
Cs1 C44' H44C 58.8 . . ?
O4' C44' H44D 110.2 . . ?
C43' C44' H44D 110.2 . . ?
Cs1 C44' H44D 111.6 . . ?
H44C C44' H44D 108.5 . . ?
C41" O4" C44" 109.8(11) . . ?
C41" O4" Cs1 116.6(12) . . ?
C44" O4" Cs1 123.2(13) . . ?
O4" C41" C42" 104.6(12) . . ?
O4" C41" H41E 110.8 . . ?
C42" C41" H41E 110.8 . . ?
O4" C41" H41F 110.8 . . ?
C42" C41" H41F 110.8 . . ?
H41E C41" H41F 108.9 . . ?
C43" C42" C41" 103.5(12) . . ?
C43" C42" H42E 111.0 . . ?
C41" C42" H42E 111.1 . . ?
C43" C42" H42F 111.1 . . ?
C41" C42" H42F 111.1 . . ?
H42E C42" H42F 109.0 . . ?
C42" C43" C44" 107.5(11) . . ?
C42" C43" H43E 110.2 . . ?
C44" C43" H43E 110.2 . . ?
C42" C43" H43F 110.2 . . ?
C44" C43" H43F 110.2 . . ?
H43E C43" H43F 108.5 . . ?
O4" C44" C43" 105.5(11) . . ?
O4" C44" H44E 110.6 . . ?
C43" C44" H44E 110.6 . . ?
O4" C44" H44F 110.6 . . ?
C43" C44" H44F 110.6 . . ?
H44E C44" H44F 108.8 . . ?
C45 O5 C48 112.1(12) . . ?
O5 C45 C46 103.7(12) . . ?
O5 C45 H45A 111.0 . . ?
C46 C45 H45A 111.0 . . ?
O5 C45 H45B 111.0 . . ?
C46 C45 H45B 111.0 . . ?
H45A C45 H45B 109.0 . . ?
C47 C46 C45 104.7(12) . . ?
C47 C46 H46A 110.8 . . ?
C45 C46 H46A 110.8 . . ?
C47 C46 H46B 110.8 . . ?
C45 C46 H46B 110.8 . . ?
H46A C46 H46B 108.9 . . ?
C46 C47 C48 102.8(12) . . ?
C46 C47 H47A 111.2 . . ?
C48 C47 H47A 111.2 . . ?
C46 C47 H47B 111.2 . . ?
C48 C47 H47B 111.2 . . ?
H47A C47 H47B 109.1 . . ?
O5 C48 C47 104.1(12) . . ?
O5 C48 H48A 110.9 . . ?
C47 C48 H48A 110.9 . . ?
O5 C48 H48B 110.9 . . ?
C47 C48 H48B 110.9 . . ?
H48A C48 H48B 109.0 . . ?
C45' O5' C48' 112.4(14) . . ?
O5' C45' C46' 105.8(13) . . ?
O5' C45' H45C 110.6 . . ?
C46' C45' H45C 110.6 . . ?
O5' C45' H45D 110.6 . . ?
C46' C45' H45D 110.6 . . ?
H45C C45' H45D 108.7 . . ?
C47' C46' C45' 107.3(13) . . ?
C47' C46' H46C 110.3 . . ?
C45' C46' H46C 110.3 . . ?
C47' C46' H46D 110.3 . . ?
C45' C46' H46D 110.3 . . ?
H46C C46' H46D 108.5 . . ?
C46' C47' C48' 105.9(13) . . ?
C46' C47' H47C 110.6 . . ?
C48' C47' H47C 110.6 . . ?
C46' C47' H47D 110.6 . . ?
C48' C47' H47D 110.6 . . ?
H47C C47' H47D 108.7 . . ?
O5' C48' C47' 105.0(13) . . ?
O5' C48' H48C 110.8 . . ?
C47' C48' H48C 110.8 . . ?
O5' C48' H48D 110.8 . . ?
C47' C48' H48D 110.8 . . ?
H48C C48' H48D 108.8 . . ?
C5 N1 C2 123.3(5) . . ?
C5 N1 Cs1 98.4(3) . . ?
C2 N1 Cs1 113.6(4) . . ?
C5 N1 Cs2 145.3(4) . . ?
C2 N1 Cs2 77.4(3) . . ?
Cs1 N1 Cs2 96.73(14) . . ?
C17 N2 C1 123.3(5) . . ?
C17 N2 Cs1 97.8(4) . . ?
C1 N2 Cs1 115.1(4) . . ?
C17 N2 Cs2 143.3(4) . . ?
C1 N2 Cs2 77.5(3) . . ?
Cs1 N2 Cs2 98.81(15) . . ?

loop_
_geom_bond_atom_site_label_1
_geom_bond_atom_site_label_2
_geom_bond_distance
_geom_bond_site_symmetry_2
_geom_bond_publ_flag
Cs1 O4' 2.92(4) . ?
Cs1 N2 2.993(5) . ?
Cs1 O3 3.003(6) . ?
Cs1 N1 3.047(5) . ?
Cs1 O2' 3.07(3) . ?
Cs1 O4 3.11(2) . ?
Cs1 O4" 3.125(16) . ?
Cs1 O2 3.218(9) . ?
Cs1 C17 3.447(7) . ?
Cs1 C5 3.510(6) . ?
Cs1 C44' 3.52(4) . ?
Cs1 C41' 3.64(4) . ?
Cs2 O1' 3.08(2) . ?
Cs2 N2 3.082(6) . ?
Cs2 C1 3.099(6) . ?
Cs2 O1 3.117(9) . ?
Cs2 N1 3.125(5) . ?
Cs2 C2 3.133(6) . ?
Cs2 C8 3.355(7) 4_656 ?
Cs2 C9 3.491(6) 4_656 ?
Cs2 C7 3.541(6) 4_656 ?
Cs2 C29 3.682(13) . ?
Cs2 C27 3.718(8) . ?
Cs2 C4 3.801(7) . ?
C1 C2 1.333(9) . ?
C1 N2 1.411(8) . ?
C1 C4 1.520(9) . ?
C2 N1 1.397(8) . ?
C2 C3 1.516(8) . ?
C3 H3A 0.9600 . ?
C3 H3AB 0.9600 . ?
C3 H3AC 0.9600 . ?
C4 H4A 0.9600 . ?
C4 H4AB 0.9600 . ?
C4 H4AC 0.9600 . ?
C5 N1 1.353(8) . ?
C5 C6 1.442(9) . ?
C5 C10 1.446(9) . ?
C6 C7 1.383(9) . ?
C6 C14 1.542(8) . ?
C7 C8 1.378(9) . ?
C7 H7 0.9300 . ?
C8 C9 1.388(9) . ?
C8 H8 0.9300 . ?
C9 C10 1.387(9) . ?
C9 H9 0.9300 . ?
C10 C11 1.505(9) . ?
C11 C12 1.513(9) . ?
C11 C13 1.519(9) . ?
C11 H11 0.9800 . ?
C12 H12A 0.9600 . ?
C12 H12B 0.9600 . ?
C12 H12C 0.9600 . ?
C13 H13A 0.9600 . ?
C13 H13B 0.9600 . ?
C13 H13C 0.9600 . ?
C14 C16 1.492(9) . ?
C14 C15 1.519(9) . ?
C14 H14 0.9800 . ?
C15 H15A 0.9600 . ?
C15 H15B 0.9600 . ?
C15 H15C 0.9600 . ?
C16 H16A 0.9600 . ?
C16 H16B 0.9600 . ?
C16 H16C 0.9600 . ?
C17 N2 1.349(8) . ?
C17 C22 1.440(10) . ?
C17 C18 1.444(9) . ?
C18 C19 1.374(10) . ?
C18 C26 1.501(9) . ?
C19 C20 1.386(12) . ?
C19 H19 0.9300 . ?
C20 C21 1.375(12) . ?
C20 H20 0.9300 . ?
C21 C22 1.386(10) . ?
C21 H21 0.9300 . ?
C22 C23 1.528(11) . ?
C23 C24 1.466(13) . ?
C23 C25 1.535(14) . ?
C23 H23 0.9800 . ?
C24 H24A 0.9600 . ?
C24 H24B 0.9600 . ?
C24 H24C 0.9600 . ?
C25 H25A 0.9600 . ?
C25 H25B 0.9600 . ?
C25 H25C 0.9600 . ?
C26 C27 1.502(10) . ?
C26 C28 1.519(10) . ?
C26 H26 0.9800 . ?
C27 H27A 0.9600 . ?
C27 H27B 0.9600 . ?
C27 H27C 0.9600 . ?
C28 H28A 0.9600 . ?
C28 H28B 0.9600 . ?
C28 H28C 0.9600 . ?
O1 C29 1.417(11) . ?
O1 C32 1.423(11) . ?
C29 C30 1.509(12) . ?
C29 H29A 0.9700 . ?
C29 H29B 0.9700 . ?
C30 C31 1.484(14) . ?
C30 H30A 0.9700 . ?
C30 H30B 0.9700 . ?
C31 C32 1.533(12) . ?
C31 H31A 0.9700 . ?
C31 H31B 0.9700 . ?
C32 H32A 0.9700 . ?
C32 H32B 0.9700 . ?
O1' C29' 1.414(14) . ?
O1' C32' 1.421(14) . ?
C29' C30' 1.510(15) . ?
C29' H29C 0.9700 . ?
C29' H29D 0.9700 . ?
C30' C31' 1.466(17) . ?
C30' H30C 0.9700 . ?
C30' H30D 0.9700 . ?
C31' C32' 1.512(15) . ?
C31' H31C 0.9700 . ?
C31' H31D 0.9700 . ?
C32' H32C 0.9700 . ?
C32' H32D 0.9700 . ?
O2 C33 1.410(12) . ?
O2 C36 1.413(12) . ?
C33 C34 1.512(13) . ?
C33 H33A 0.9700 . ?
C33 H33B 0.9700 . ?
C34 C35 1.469(15) . ?
C34 H34A 0.9700 . ?
C34 H34B 0.9700 . ?
C35 C36 1.511(13) . ?
C35 H35A 0.9700 . ?
C35 H35B 0.9700 . ?
C36 H36A 0.9700 . ?
C36 H36B 0.9700 . ?
O2' C36' 1.412(15) . ?
O2' C33' 1.425(15) . ?
C33' C34' 1.512(15) . ?
C33' H33C 0.9700 . ?
C33' H33D 0.9700 . ?
C34' C35' 1.463(18) . ?
C34' H34C 0.9700 . ?
C34' H34D 0.9700 . ?
C35' C36' 1.505(16) . ?
C35' H35C 0.9700 . ?
C35' H35D 0.9700 . ?
C36' H36C 0.9700 . ?
C36' H36D 0.9700 . ?
O3 C37 1.413(8) . ?
O3 C40 1.414(8) . ?
C37 C38 1.506(11) . ?
C37 H37A 0.9700 . ?
C37 H37B 0.9700 . ?
C38 C39 1.468(11) . ?
C38 H38A 0.9700 . ?
C38 H38B 0.9700 . ?
C39 C40 1.504(9) . ?
C39 H39A 0.9700 . ?
C39 H39B 0.9700 . ?
C40 H40A 0.9700 . ?
C40 H40B 0.9700 . ?
O4 C44 1.405(14) . ?
O4 C41 1.414(14) . ?
C41 C42 1.510(15) . ?
C41 H41A 0.9700 . ?
C41 H41B 0.9700 . ?
C42 C43 1.451(17) . ?
C42 H42A 0.9700 . ?
C42 H42B 0.9700 . ?
C43 C44 1.496(14) . ?
C43 H43A 0.9700 . ?
C43 H43B 0.9700 . ?
C44 H44A 0.9700 . ?
C44 H44B 0.9700 . ?
O4' C44' 1.403(15) . ?
O4' C41' 1.406(15) . ?
C41' C42' 1.509(15) . ?
C41' H41C 0.9700 . ?
C41' H41D 0.9700 . ?
C42' C43' 1.450(17) . ?
C42' H42C 0.9700 . ?
C42' H42D 0.9700 . ?
C43' C44' 1.500(15) . ?
C43' H43C 0.9700 . ?
C43' H43D 0.9700 . ?
C44' H44C 0.9700 . ?
C44' H44D 0.9700 . ?
O4" C41" 1.407(13) . ?
O4" C44" 1.415(13) . ?
C41" C42" 1.517(14) . ?
C41" H41E 0.9700 . ?
C41" H41F 0.9700 . ?
C42" C43" 1.465(16) . ?
C42" H42E 0.9700 . ?
C42" H42F 0.9700 . ?
C43" C44" 1.495(14) . ?
C43" H43E 0.9700 . ?
C43" H43F 0.9700 . ?
C44" H44E 0.9700 . ?
C44" H44F 0.9700 . ?
O5 C45 1.408(13) . ?
O5 C48 1.411(14) . ?
C45 C46 1.516(14) . ?
C45 H45A 0.9700 . ?
C45 H45B 0.9700 . ?
C46 C47 1.457(16) . ?
C46 H46A 0.9700 . ?
C46 H46B 0.9700 . ?
C47 C48 1.489(14) . ?
C47 H47A 0.9700 . ?
C47 H47B 0.9700 . ?
C48 H48A 0.9700 . ?
C48 H48B 0.9700 . ?
O5' C45' 1.402(14) . ?
O5' C48' 1.408(14) . ?
C45' C46' 1.493(14) . ?
C45' H45C 0.9700 . ?
C45' H45D 0.9700 . ?
C46' C47' 1.441(17) . ?
C46' H46C 0.9700 . ?
C46' H46D 0.9700 . ?
C47' C48' 1.506(14) . ?
C47' H47C 0.9700 . ?
C47' H47D 0.9700 . ?
C48' H48C 0.9700 . ?
C48' H48D 0.9700 . ?
